data_7013635
loop_
_publ_author_name
'Gregorio S\'anchez'
'Joaqu\'in Garc\'ia'
'David Meseguer'
'Jos\'e L. Serrano'
'Luis Garc\'ia'
'Jos\'e P\'erez'
'Gregorio L\'opez'

_publ_section_title
;
 Synthesis and characterisation of cyclometallated palladium(II)
 complexes with phosphine--carboxylate and phosphine--amide ligands
;
_journal_issue 24
_journal_name_full 'Dalton Trans.'
_journal_page_first 4709
_journal_page_last 4717
_journal_paper_doi 10.1039/b310843k
_journal_year 2003
_chemical_formula_moiety 'C33 H33 N2 O4 P Pd, 0.5(C H2 Cl2)'
_chemical_formula_sum 'C33.5 H34 Cl N2 O4 P Pd'
_chemical_formula_weight 701.45
_chemical_name_systematic
;
?
;
_space_group_IT_number 15
_symmetry_cell_setting monoclinic
_symmetry_space_group_name_Hall '-C 2yc'
_symmetry_space_group_name_H-M 'C 1 2/c 1'
_atom_sites_solution_hydrogens geom
_atom_sites_solution_primary direct
_atom_sites_solution_secondary difmap
_audit_creation_method SHELXL-97
_cell_angle_alpha 90.00
_cell_angle_beta 109.315(4)
_cell_angle_gamma 90.00
_cell_formula_units_Z 8
_cell_length_a 42.380(2)
_cell_length_b 9.5746(7)
_cell_length_c 16.9787(11)
_cell_measurement_reflns_used 61
_cell_measurement_temperature 173(2)
_cell_measurement_theta_max 24.986
_cell_measurement_theta_min 10.038
_cell_volume 6501.7(7)
_computing_structure_refinement 'SHELXL-97 (Sheldrick, 1997)'
_computing_structure_solution 'SHELXS-97 (Sheldrick, 1990)'
_diffrn_ambient_temperature 173(2)
_diffrn_measured_fraction_theta_full 0.000
_diffrn_measured_fraction_theta_max 0.998
_diffrn_radiation_monochromator graphite
_diffrn_radiation_source 'fine-focus sealed tube'
_diffrn_radiation_type MoK\a
_diffrn_radiation_wavelength 0.71073
_diffrn_reflns_av_R_equivalents 0.0186
_diffrn_reflns_av_sigmaI/netI 0.0406
_diffrn_reflns_limit_h_max 50
_diffrn_reflns_limit_h_min -50
_diffrn_reflns_limit_k_max 0
_diffrn_reflns_limit_k_min -11
_diffrn_reflns_limit_l_max 6
_diffrn_reflns_limit_l_min -20
_diffrn_reflns_number 8124
_diffrn_reflns_theta_full 0.50
_diffrn_reflns_theta_max 25.00
_diffrn_reflns_theta_min 3.04
_exptl_absorpt_coefficient_mu 0.741
_exptl_absorpt_correction_type none
_exptl_crystal_colour colourless
_exptl_crystal_density_diffrn 1.433
_exptl_crystal_density_method 'not measured'
_exptl_crystal_description block
_exptl_crystal_F_000 2872
_exptl_crystal_size_max 0.32
_exptl_crystal_size_mid 0.28
_exptl_crystal_size_min 0.22
_refine_diff_density_max 0.927
_refine_diff_density_min -0.881
_refine_diff_density_rms 0.063
_refine_ls_extinction_method none
_refine_ls_goodness_of_fit_ref 0.935
_refine_ls_hydrogen_treatment mixed
_refine_ls_matrix_type full
_refine_ls_number_parameters 384
_refine_ls_number_reflns 5715
_refine_ls_number_restraints 0
_refine_ls_restrained_S_all 0.935
_refine_ls_R_factor_all 0.0444
_refine_ls_R_factor_gt 0.0306
_refine_ls_shift/su_max 0.001
_refine_ls_shift/su_mean 0.000
_refine_ls_structure_factor_coef Fsqd
_refine_ls_weighting_details 'calc w=1/[\s^2^(Fo^2^)+(0.0470P)^2^+0.0000P] where P=(Fo^2^+2Fc^2^)/3'
_refine_ls_weighting_scheme calc
_refine_ls_wR_factor_gt 0.0731
_refine_ls_wR_factor_ref 0.0767
_reflns_number_gt 4440
_reflns_number_total 5715
_reflns_threshold_expression >2sigma(I)
_cod_data_source_file b310843k.txt
_cod_data_source_block compound_16a
_cod_original_sg_symbol_H-M C2/c
_cod_original_formula_sum 'C33.50 H34 Cl N2 O4 P Pd'
_cod_database_code 7013635

loop_
_symmetry_equiv_pos_as_xyz
'x, y, z'
'-x, y, -z+1/2'
'x+1/2, y+1/2, z'
'-x+1/2, y+1/2, -z+1/2'
'-x, -y, -z'
'x, -y, z-1/2'
'-x+1/2, -y+1/2, -z'
'x+1/2, -y+1/2, z-1/2'

loop_
_atom_site_label
_atom_site_type_symbol
_atom_site_fract_x
_atom_site_fract_y
_atom_site_fract_z
_atom_site_U_iso_or_equiv
_atom_site_adp_type
_atom_site_occupancy
_atom_site_symmetry_multiplicity
_atom_site_calc_flag
_atom_site_refinement_flags
_atom_site_disorder_assembly
_atom_site_disorder_group
Pd1 Pd 0.161209(5) 0.27777(2) 0.415977(14) 0.02371(8) Uani 1 1 d . . .
P1 P 0.133888(17) 0.47402(8) 0.42814(5) 0.02247(16) Uani 1 1 d . . .
N2 N 0.18516(6) 0.1031(3) 0.39114(16) 0.0305(6) Uani 1 1 d . . .
O1 O 0.04543(5) 0.4778(2) 0.22803(13) 0.0347(5) Uani 1 1 d . . .
C28 C 0.22479(7) 0.2753(3) 0.39059(18) 0.0303(7) Uani 1 1 d . . .
N1 N 0.08086(6) 0.2948(3) 0.27063(15) 0.0286(6) Uani 1 1 d . . .
H1 H 0.0925 0.2437 0.3135 0.034 Uiso 1 1 calc R . .
O2 O 0.22699(6) 0.0316(3) 0.34836(17) 0.0497(6) Uani 1 1 d . . .
C29 C 0.21201(7) 0.1335(3) 0.37676(19) 0.0322(7) Uani 1 1 d . . .
C23 C 0.20365(7) 0.3704(3) 0.41228(18) 0.0283(7) Uani 1 1 d . . .
C18 C 0.17218(8) 0.7899(4) 0.5978(2) 0.0380(8) Uani 1 1 d . . .
H18 H 0.1696 0.8880 0.6016 0.046 Uiso 1 1 calc R . .
C19 C 0.15344(7) 0.7178(3) 0.52690(19) 0.0314(7) Uani 1 1 d . . .
H19 H 0.1380 0.7672 0.4820 0.038 Uiso 1 1 calc R . .
C9 C 0.09943(7) 0.6993(3) 0.33074(19) 0.0305(7) Uani 1 1 d . . .
H9 H 0.0873 0.7043 0.3688 0.037 Uiso 1 1 calc R . .
C5 C 0.03342(7) 0.4005(3) 0.3871(2) 0.0330(7) Uani 1 1 d . . .
H5 H 0.0135 0.3866 0.3410 0.040 Uiso 1 1 calc R . .
C8 C 0.12414(7) 0.5972(3) 0.34140(17) 0.0255(6) Uani 1 1 d . . .
C7 C 0.06263(6) 0.4013(3) 0.28329(18) 0.0257(6) Uani 1 1 d . . .
C2 C 0.09038(7) 0.4511(3) 0.52048(18) 0.0271(7) Uani 1 1 d . . .
H2 H 0.1098 0.4711 0.5668 0.033 Uiso 1 1 calc R . .
C17 C 0.19468(8) 0.7178(4) 0.6629(2) 0.0410(8) Uani 1 1 d . . .
H17 H 0.2079 0.7670 0.7110 0.049 Uiso 1 1 calc R . .
C4 C 0.03165(7) 0.4046(4) 0.4669(2) 0.0371(8) Uani 1 1 d . . .
H4 H 0.0109 0.3905 0.4756 0.045 Uiso 1 1 calc R . .
C11 C 0.10996(9) 0.7863(4) 0.2093(2) 0.0431(9) Uani 1 1 d . . .
H11 H 0.1051 0.8504 0.1642 0.052 Uiso 1 1 calc R . .
C13 C 0.14151(7) 0.5910(3) 0.28406(18) 0.0303(7) Uani 1 1 d . . .
H13 H 0.1581 0.5215 0.2896 0.036 Uiso 1 1 calc R . .
C6 C 0.06378(6) 0.4164(3) 0.37266(18) 0.0248(6) Uani 1 1 d . . .
C1 C 0.09285(6) 0.4446(3) 0.44124(17) 0.0226(6) Uani 1 1 d . . .
C15 C 0.17936(7) 0.5029(4) 0.58798(19) 0.0336(7) Uani 1 1 d . . .
H15 H 0.1818 0.4045 0.5854 0.040 Uiso 1 1 calc R . .
C12 C 0.13438(8) 0.6867(3) 0.21919(19) 0.0362(8) Uani 1 1 d . . .
H12 H 0.1465 0.6834 0.1811 0.043 Uiso 1 1 calc R . .
C3 C 0.06016(7) 0.4291(3) 0.5336(2) 0.0351(7) Uani 1 1 d . . .
H3 H 0.0591 0.4311 0.5887 0.042 Uiso 1 1 calc R . .
C25 C 0.24748(8) 0.5424(4) 0.4251(2) 0.0440(9) Uani 1 1 d . . .
H25 H 0.2553 0.6355 0.4372 0.053 Uiso 1 1 calc R . .
C24 C 0.21601(7) 0.5063(4) 0.4296(2) 0.0355(8) Uani 1 1 d . . .
H24 H 0.2029 0.5753 0.4447 0.043 Uiso 1 1 calc R . .
C20 C 0.08202(9) 0.2609(4) 0.18752(19) 0.0382(8) Uani 1 1 d . . .
H20 H 0.0820 0.3497 0.1565 0.046 Uiso 1 1 calc R . .
C14 C 0.15693(6) 0.5746(3) 0.52062(17) 0.0245(6) Uani 1 1 d . . .
C10 C 0.09252(8) 0.7927(3) 0.2652(2) 0.0382(8) Uani 1 1 d . . .
H10 H 0.0757 0.8617 0.2585 0.046 Uiso 1 1 calc R . .
C21 C 0.11425(9) 0.1834(4) 0.1981(2) 0.0530(10) Uani 1 1 d . . .
H21A H 0.1333 0.2421 0.2289 0.080 Uiso 1 1 calc R . .
H21B H 0.1157 0.1612 0.1431 0.080 Uiso 1 1 calc R . .
H21C H 0.1146 0.0968 0.2291 0.080 Uiso 1 1 calc R . .
C31 C 0.17851(8) -0.0473(3) 0.3757(2) 0.0393(8) Uani 1 1 d . . .
H31A H 0.1553 -0.0642 0.3384 0.047 Uiso 1 1 calc R . .
H31B H 0.1824 -0.0992 0.4285 0.047 Uiso 1 1 calc R . .
C16 C 0.19803(7) 0.5761(4) 0.6585(2) 0.0417(9) Uani 1 1 d . . .
H16 H 0.2133 0.5275 0.7041 0.050 Uiso 1 1 calc R . .
C22 C 0.05161(9) 0.1740(5) 0.1389(2) 0.0602(12) Uani 1 1 d . . .
H22A H 0.0312 0.2273 0.1324 0.090 Uiso 1 1 calc R . .
H22B H 0.0513 0.0873 0.1694 0.090 Uiso 1 1 calc R . .
H22C H 0.0529 0.1514 0.0837 0.090 Uiso 1 1 calc R . .
C26 C 0.26718(7) 0.4459(4) 0.4034(2) 0.0466(9) Uani 1 1 d . . .
H26 H 0.2884 0.4720 0.4008 0.056 Uiso 1 1 calc R . .
C30 C 0.20410(11) -0.0873(4) 0.3335(3) 0.0646(12) Uani 1 1 d . . .
H30A H 0.2162 -0.1735 0.3584 0.077 Uiso 1 1 calc R . .
H30B H 0.1930 -0.1026 0.2729 0.077 Uiso 1 1 calc R . .
C27 C 0.25589(7) 0.3124(4) 0.3857(2) 0.0419(9) Uani 1 1 d . . .
H27 H 0.2692 0.2449 0.3701 0.050 Uiso 1 1 calc R . .
O3 O 0.12028(5) 0.1545(2) 0.41420(12) 0.0284(5) Uani 1 1 d . . .
O4 O 0.14104(6) 0.1259(3) 0.55167(14) 0.0473(6) Uani 1 1 d . . .
C32 C 0.11882(7) 0.1100(3) 0.48444(19) 0.0290(7) Uani 1 1 d . . .
C33 C 0.08633(8) 0.0375(4) 0.4776(2) 0.0443(9) Uani 1 1 d . . .
H33A H 0.0718 0.0366 0.4191 0.067 Uiso 1 1 calc R . .
H33B H 0.0752 0.0875 0.5113 0.067 Uiso 1 1 calc R . .
H33C H 0.0910 -0.0588 0.4978 0.067 Uiso 1 1 calc R . .
Cl1 Cl 0.01207(5) -0.1711(3) 0.3392(2) 0.284(2) Uani 1 1 d . . .
C34 C 0.0000 -0.2709(7) 0.2500 0.106(3) Uani 1 2 d S . .
H34A H -0.0188 -0.3318 0.2504 0.127 Uiso 0.50 1 calc PR . .
H34B H 0.0188 -0.3318 0.2496 0.127 Uiso 0.50 1 calc PR . .

loop_
_atom_site_aniso_label
_atom_site_aniso_U_11
_atom_site_aniso_U_22
_atom_site_aniso_U_33
_atom_site_aniso_U_23
_atom_site_aniso_U_13
_atom_site_aniso_U_12
Pd1 0.01763(11) 0.02826(13) 0.02516(12) 0.00113(11) 0.00698(8) 0.00023(10)
P1 0.0174(3) 0.0286(4) 0.0197(4) 0.0001(3) 0.0038(3) -0.0005(3)
N2 0.0263(13) 0.0327(14) 0.0329(15) 0.0031(12) 0.0101(11) 0.0043(11)
O1 0.0289(11) 0.0403(13) 0.0276(12) 0.0032(10) -0.0008(9) 0.0059(10)
C28 0.0211(14) 0.0437(18) 0.0238(15) 0.0101(15) 0.0042(12) 0.0040(14)
N1 0.0317(13) 0.0322(15) 0.0216(12) 0.0012(11) 0.0085(10) 0.0047(12)
O2 0.0435(13) 0.0439(15) 0.0722(18) 0.0028(13) 0.0332(13) 0.0148(12)
C29 0.0269(15) 0.0379(19) 0.0311(17) 0.0069(15) 0.0084(13) 0.0138(14)
C23 0.0179(13) 0.0402(19) 0.0231(15) 0.0068(14) 0.0017(12) -0.0006(13)
C18 0.0391(18) 0.041(2) 0.0374(19) -0.0111(16) 0.0169(15) -0.0121(16)
C19 0.0275(15) 0.0373(17) 0.0303(16) -0.0017(15) 0.0108(13) -0.0076(14)
C9 0.0261(14) 0.0296(18) 0.0329(17) 0.0041(14) 0.0057(13) -0.0013(13)
C5 0.0184(14) 0.0416(19) 0.0364(18) -0.0045(15) 0.0055(13) 0.0016(13)
C8 0.0233(13) 0.0291(16) 0.0209(15) -0.0017(13) 0.0029(12) -0.0068(12)
C7 0.0191(13) 0.0318(17) 0.0237(15) -0.0050(14) 0.0038(12) -0.0057(13)
C2 0.0249(14) 0.0326(17) 0.0228(15) -0.0033(13) 0.0066(12) -0.0015(13)
C17 0.0302(16) 0.061(2) 0.0310(18) -0.0141(18) 0.0093(14) -0.0128(17)
C4 0.0258(15) 0.048(2) 0.043(2) -0.0093(17) 0.0187(14) -0.0016(14)
C11 0.059(2) 0.0338(19) 0.0281(17) 0.0045(16) 0.0023(16) -0.0100(18)
C13 0.0300(15) 0.0340(17) 0.0236(16) -0.0023(14) 0.0043(13) -0.0063(13)
C6 0.0195(13) 0.0287(16) 0.0245(15) -0.0020(13) 0.0050(12) 0.0017(12)
C1 0.0184(13) 0.0239(15) 0.0248(15) 0.0004(12) 0.0062(12) 0.0034(11)
C15 0.0258(15) 0.044(2) 0.0281(17) -0.0034(15) 0.0046(13) 0.0028(14)
C12 0.0468(19) 0.039(2) 0.0211(16) -0.0016(14) 0.0085(14) -0.0098(15)
C3 0.0342(16) 0.042(2) 0.0343(18) -0.0070(15) 0.0189(14) -0.0024(15)
C25 0.0276(16) 0.052(2) 0.048(2) 0.0027(18) 0.0062(15) -0.0145(16)
C24 0.0237(15) 0.046(2) 0.0343(18) 0.0012(16) 0.0059(13) -0.0044(14)
C20 0.056(2) 0.038(2) 0.0226(16) 0.0026(14) 0.0155(15) 0.0079(16)
C14 0.0167(13) 0.0361(17) 0.0202(15) 0.0000(13) 0.0056(11) -0.0027(12)
C10 0.0395(18) 0.0327(19) 0.0340(18) 0.0044(16) 0.0007(15) 0.0015(15)
C21 0.043(2) 0.077(3) 0.044(2) -0.024(2) 0.0219(17) -0.0029(19)
C31 0.0378(17) 0.0294(18) 0.051(2) 0.0041(16) 0.0157(16) 0.0067(14)
C16 0.0265(16) 0.068(3) 0.0250(17) -0.0014(17) 0.0003(13) 0.0044(16)
C22 0.041(2) 0.087(3) 0.042(2) -0.026(2) -0.0009(17) 0.018(2)
C26 0.0171(15) 0.068(3) 0.055(2) 0.008(2) 0.0118(15) -0.0083(16)
C30 0.075(3) 0.038(2) 0.099(4) -0.003(2) 0.053(3) 0.005(2)
C27 0.0212(15) 0.063(3) 0.043(2) 0.0097(18) 0.0120(14) 0.0051(16)
O3 0.0248(10) 0.0325(12) 0.0280(11) 0.0020(10) 0.0089(9) -0.0021(9)
O4 0.0452(13) 0.0638(17) 0.0285(13) 0.0073(12) 0.0064(11) -0.0022(12)
C32 0.0341(16) 0.0226(16) 0.0322(18) 0.0021(14) 0.0133(14) 0.0021(13)
C33 0.048(2) 0.047(2) 0.044(2) 0.0047(18) 0.0228(17) -0.0115(17)
Cl1 0.0941(13) 0.228(3) 0.529(5) -0.281(3) 0.101(2) -0.0563(15)
C34 0.045(3) 0.046(4) 0.225(11) 0.000 0.043(5) 0.000

loop_
_atom_type_symbol
_atom_type_description
_atom_type_scat_dispersion_real
_atom_type_scat_dispersion_imag
_atom_type_scat_source
C C 0.0033 0.0016 'International Tables Vol C Tables 4.2.6.8 and 6.1.1.4'
H H 0.0000 0.0000 'International Tables Vol C Tables 4.2.6.8 and 6.1.1.4'
Pd Pd -0.9988 1.0072 'International Tables Vol C Tables 4.2.6.8 and 6.1.1.4'
N N 0.0061 0.0033 'International Tables Vol C Tables 4.2.6.8 and 6.1.1.4'
O O 0.0106 0.0060 'International Tables Vol C Tables 4.2.6.8 and 6.1.1.4'
P P 0.1023 0.0942 'International Tables Vol C Tables 4.2.6.8 and 6.1.1.4'
Cl Cl 0.1484 0.1585 'International Tables Vol C Tables 4.2.6.8 and 6.1.1.4'

loop_
_geom_angle_atom_site_label_1
_geom_angle_atom_site_label_2
_geom_angle_atom_site_label_3
_geom_angle
_geom_angle_site_symmetry_1
_geom_angle_site_symmetry_3
_geom_angle_publ_flag
C23 Pd1 N2 81.21(11) . . ?
C23 Pd1 O3 171.26(10) . . ?
N2 Pd1 O3 90.09(9) . . ?
C23 Pd1 P1 97.25(9) . . ?
N2 Pd1 P1 173.71(7) . . ?
O3 Pd1 P1 91.31(6) . . ?
C8 P1 C14 105.48(13) . . ?
C8 P1 C1 103.01(12) . . ?
C14 P1 C1 103.54(12) . . ?
C8 P1 Pd1 116.83(10) . . ?
C14 P1 Pd1 111.98(9) . . ?
C1 P1 Pd1 114.64(9) . . ?
C29 N2 C31 108.6(3) . . ?
C29 N2 Pd1 112.5(2) . . ?
C31 N2 Pd1 138.4(2) . . ?
C27 C28 C23 123.1(3) . . ?
C27 C28 C29 122.5(3) . . ?
C23 C28 C29 114.3(3) . . ?
C7 N1 C20 121.9(3) . . ?
C29 O2 C30 105.3(2) . . ?
N2 C29 O2 117.5(3) . . ?
N2 C29 C28 119.5(3) . . ?
O2 C29 C28 123.0(3) . . ?
C24 C23 C28 115.5(3) . . ?
C24 C23 Pd1 132.6(2) . . ?
C28 C23 Pd1 111.9(2) . . ?
C17 C18 C19 119.4(3) . . ?
C14 C19 C18 120.9(3) . . ?
C10 C9 C8 120.4(3) . . ?
C4 C5 C6 121.4(3) . . ?
C9 C8 C13 118.8(3) . . ?
C9 C8 P1 121.0(2) . . ?
C13 C8 P1 120.2(2) . . ?
O1 C7 N1 124.2(3) . . ?
O1 C7 C6 121.8(3) . . ?
N1 C7 C6 114.0(3) . . ?
C1 C2 C3 121.3(3) . . ?
C16 C17 C18 120.6(3) . . ?
C3 C4 C5 119.6(3) . . ?
C12 C11 C10 119.8(3) . . ?
C12 C13 C8 119.8(3) . . ?
C5 C6 C1 118.7(3) . . ?
C5 C6 C7 116.1(2) . . ?
C1 C6 C7 125.2(2) . . ?
C2 C1 C6 118.9(3) . . ?
C2 C1 P1 119.1(2) . . ?
C6 C1 P1 121.9(2) . . ?
C16 C15 C14 119.7(3) . . ?
C11 C12 C13 120.8(3) . . ?
C4 C3 C2 120.0(3) . . ?
C26 C25 C24 121.5(3) . . ?
C23 C24 C25 120.9(3) . . ?
N1 C20 C21 108.1(3) . . ?
N1 C20 C22 110.5(3) . . ?
C21 C20 C22 111.4(3) . . ?
C19 C14 C15 118.9(3) . . ?
C19 C14 P1 123.2(2) . . ?
C15 C14 P1 117.9(2) . . ?
C9 C10 C11 120.3(3) . . ?
N2 C31 C30 101.8(3) . . ?
C17 C16 C15 120.5(3) . . ?
C27 C26 C25 119.3(3) . . ?
O2 C30 C31 104.8(3) . . ?
C26 C27 C28 119.7(3) . . ?
C32 O3 Pd1 117.90(18) . . ?
O4 C32 O3 124.3(3) . . ?
O4 C32 C33 121.9(3) . . ?
O3 C32 C33 113.7(3) . . ?
Cl1 C34 Cl1 112.5(5) . 2 ?

loop_
_geom_bond_atom_site_label_1
_geom_bond_atom_site_label_2
_geom_bond_distance
_geom_bond_site_symmetry_2
_geom_bond_publ_flag
Pd1 C23 2.025(3) . ?
Pd1 N2 2.071(2) . ?
Pd1 O3 2.0897(19) . ?
Pd1 P1 2.2521(8) . ?
P1 C8 1.824(3) . ?
P1 C14 1.826(3) . ?
P1 C1 1.847(3) . ?
N2 C29 1.274(4) . ?
N2 C31 1.474(4) . ?
O1 C7 1.223(3) . ?
C28 C27 1.394(4) . ?
C28 C23 1.409(4) . ?
C28 C29 1.452(5) . ?
N1 C7 1.339(4) . ?
N1 C20 1.465(4) . ?
O2 C29 1.338(4) . ?
O2 C30 1.462(5) . ?
C23 C24 1.397(4) . ?
C18 C17 1.382(5) . ?
C18 C19 1.387(4) . ?
C19 C14 1.386(4) . ?
C9 C10 1.382(4) . ?
C9 C8 1.400(4) . ?
C5 C4 1.382(4) . ?
C5 C6 1.395(4) . ?
C8 C13 1.403(4) . ?
C7 C6 1.509(4) . ?
C2 C1 1.385(4) . ?
C2 C3 1.387(4) . ?
C17 C16 1.369(5) . ?
C4 C3 1.376(4) . ?
C11 C12 1.376(5) . ?
C11 C10 1.384(5) . ?
C13 C12 1.387(4) . ?
C6 C1 1.413(4) . ?
C15 C16 1.387(4) . ?
C15 C14 1.402(4) . ?
C25 C26 1.374(5) . ?
C25 C24 1.404(4) . ?
C20 C21 1.512(5) . ?
C20 C22 1.527(5) . ?
C31 C30 1.534(5) . ?
C26 C27 1.363(5) . ?
O3 C32 1.287(3) . ?
O4 C32 1.226(4) . ?
C32 C33 1.511(4) . ?
Cl1 C34 1.719(4) . ?
C34 Cl1 1.719(4) 2 ?
